data_7208951
loop_
_publ_author_name
'Saines, Paul J.'
'Steinmann, Mark'
'Tan, Jin-Chong'
'Yeung, Hamish H.-M.'
'Cheetham, Anthony K.'

_publ_section_title
;
 Structural diversity and luminescent properties of lanthanide 2,2- and
 2,3-dimethylsuccinate frameworks
;
_journal_issue 1
_journal_name_full CrystEngComm
_journal_page_first 100
_journal_paper_doi 10.1039/c2ce26279g
_journal_volume 15
_journal_year 2013
_chemical_compound_source 'synthesis as described'
_chemical_formula_moiety 'C18 H28 Ce2 O14'
_chemical_formula_sum 'C18 H28 Ce2 O14'
_chemical_formula_weight 748.64
_chemical_name_systematic
;
?
;
_space_group_IT_number 2
_symmetry_cell_setting triclinic
_symmetry_Int_Tables_number 2
_symmetry_space_group_name_Hall '-P 1'
_symmetry_space_group_name_H-M 'P -1'
_atom_sites_solution_hydrogens geom
_atom_sites_solution_primary direct
_atom_sites_solution_secondary difmap
_audit_creation_date 2012-05-29T16:42:31-00:00
_audit_creation_method 'WinGX routine CIF_UPDATE'
_cell_angle_alpha 98.660(9)
_cell_angle_beta 103.678(9)
_cell_angle_gamma 118.293(11)
_cell_formula_units_Z 2
_cell_length_a 11.0074(13)
_cell_length_b 11.1582(12)
_cell_length_c 12.1118(12)
_cell_measurement_reflns_used 3673
_cell_measurement_temperature 120(2)
_cell_measurement_theta_max 72.234
_cell_measurement_theta_min 3.9436
_cell_measurement_wavelength 1.54184
_cell_volume 1211.3(3)
_computing_cell_refinement 'CrysAlisPro V1.171.35.11 (Agilent Technologies)'
_computing_data_collection 'CrysAlisPro V1.171.35.11 (Agilent Technologies)'
_computing_data_reduction 'CrysAlisPro V1.171.35.11 (Agilent Technologies)'
_computing_molecular_graphics 'Diamond (Brandenburg 1997)'
_computing_publication_material 'WinGX publication routines (Farrugia, 1999)'
_computing_structure_refinement 'SHELXL-97 (Sheldrick, 2008)'
_computing_structure_solution 'SHELXS-97 (Sheldrick, 2008)'
_diffrn_ambient_temperature 120(2)
_diffrn_detector_area_resol_mean 16.1183
_diffrn_measured_fraction_theta_full 0.993
_diffrn_measured_fraction_theta_max 0.96
_diffrn_measurement_device_type 'Xcalibur, Eos, Gemini ultra'
_diffrn_radiation_monochromator mirror
_diffrn_radiation_probe x-ray
_diffrn_radiation_source 'Enhance Ultra (Cu) X-ray Source'
_diffrn_radiation_type CuK\a
_diffrn_radiation_wavelength 1.54184
_diffrn_reflns_av_R_equivalents 0.0554
_diffrn_reflns_av_unetI/netI 0.0724
_diffrn_reflns_limit_h_max 11
_diffrn_reflns_limit_h_min -13
_diffrn_reflns_limit_k_max 13
_diffrn_reflns_limit_k_min -9
_diffrn_reflns_limit_l_max 14
_diffrn_reflns_limit_l_min -14
_diffrn_reflns_number 8760
_diffrn_reflns_theta_full 66.97
_diffrn_reflns_theta_max 72.38
_diffrn_reflns_theta_min 3.95
_exptl_absorpt_coefficient_mu 29.554
_exptl_absorpt_correction_T_max 0.592
_exptl_absorpt_correction_T_min 0.184
_exptl_absorpt_correction_type analytical
_exptl_absorpt_process_details
;
CrysAlisPro, Agilent Technologies,
Version 1.171.35.21 (release 20-01-2012 CrysAlis171 .NET)
(compiled Jan 23 2012,18:06:46)
Analytical numeric absorption correction using a multifaceted crystal
model based on expressions derived by R.C. Clark & J.S. Reid.
(Clark, R. C. & Reid, J. S. (1995). Acta Cryst. A51, 887-897)
;
_exptl_crystal_colour colourless
_exptl_crystal_density_diffrn 2.053
_exptl_crystal_density_method 'not measured'
_exptl_crystal_description sheet
_exptl_crystal_F_000 728
_exptl_crystal_size_max 0.1259
_exptl_crystal_size_mid 0.0769
_exptl_crystal_size_min 0.0199
_refine_diff_density_max 2.491
_refine_diff_density_min -2.346
_refine_diff_density_rms 0.24
_refine_ls_extinction_method none
_refine_ls_goodness_of_fit_ref 1.073
_refine_ls_hydrogen_treatment mixed
_refine_ls_matrix_type full
_refine_ls_number_parameters 325
_refine_ls_number_reflns 4593
_refine_ls_number_restraints 12
_refine_ls_restrained_S_all 1.071
_refine_ls_R_factor_all 0.0651
_refine_ls_R_factor_gt 0.0538
_refine_ls_shift/su_max 0.001
_refine_ls_shift/su_mean 0
_refine_ls_structure_factor_coef Fsqd
_refine_ls_weighting_details 'calc w=1/[\s^2^(Fo^2^)+(0.0864P)^2^+0.0000P] where P=(Fo^2^+2Fc^2^)/3'
_refine_ls_weighting_scheme calc
_refine_ls_wR_factor_gt 0.1422
_refine_ls_wR_factor_ref 0.1545
_reflns_number_gt 3719
_reflns_number_total 4593
_reflns_threshold_expression >2sigma(I)
_cod_data_source_file c2ce26279g.txt
_cod_data_source_block Compound3
_cod_original_cell_volume 1211.3(2)
_cod_database_code 7208951

loop_
_symmetry_equiv_pos_as_xyz
'x, y, z'
'-x, -y, -z'

loop_
_atom_site_label
_atom_site_type_symbol
_atom_site_fract_x
_atom_site_fract_y
_atom_site_fract_z
_atom_site_U_iso_or_equiv
_atom_site_adp_type
_atom_site_occupancy
_atom_site_symmetry_multiplicity
_atom_site_calc_flag
_atom_site_refinement_flags
Ce1 Ce 0.01302(5) 0.33631(5) 0.54018(4) 0.01856(16) Uani 1 1 d .
Ce2 Ce 0.30489(5) 0.31269(5) 0.40995(4) 0.01860(16) Uani 1 1 d .
O11 O 0.4834(7) 0.3534(7) 0.3126(6) 0.0307(15) Uani 1 1 d .
O23 O 0.1341(7) 0.1038(6) 0.6632(5) 0.0224(13) Uani 1 1 d .
O24 O 0.0842(7) 0.2711(6) 0.7187(5) 0.0228(13) Uani 1 1 d .
O22 O -0.1376(7) -0.1604(7) 0.8048(6) 0.0289(14) Uani 1 1 d .
C14 C 0.5201(11) 0.1205(12) 0.1811(10) 0.037(2) Uani 1 1 d .
H14A H 0.488 0.1266 0.2477 0.056 Uiso 1 1 calc R
H14B H 0.5318 0.0402 0.1688 0.056 Uiso 1 1 calc R
H14C H 0.4479 0.1087 0.1107 0.056 Uiso 1 1 calc R
C5 C 0.4424(10) 0.6461(11) 0.1769(8) 0.028(2) Uani 1 1 d .
H5A H 0.5328 0.7358 0.1966 0.043 Uiso 1 1 calc R
H5B H 0.3765 0.6263 0.0992 0.043 Uiso 1 1 calc R
H5C H 0.4627 0.5714 0.1767 0.043 Uiso 1 1 calc R
O2 O 0.0894(7) 0.5731(7) 0.3362(5) 0.0267(14) Uani 1 1 d .
C6 C 0.4749(9) 0.6720(10) 0.3878(8) 0.0208(13) Uani 1 1 d U
C11 C 0.6105(9) 0.4374(10) 0.3166(8) 0.0225(18) Uani 1 1 d .
C12 C 0.6551(9) 0.3936(9) 0.2138(8) 0.0219(18) Uani 1 1 d .
H12A H 0.7486 0.4745 0.2202 0.026 Uiso 1 1 calc R
H12B H 0.5823 0.3744 0.1391 0.026 Uiso 1 1 calc R
C25 C 0.2404(11) 0.3124(10) 0.9579(8) 0.029(2) Uani 1 1 d .
H25A H 0.2574 0.3022 1.0364 0.044 Uiso 1 1 calc R
H25B H 0.195 0.3674 0.9501 0.044 Uiso 1 1 calc R
H25C H 0.3326 0.3604 0.9455 0.044 Uiso 1 1 calc R
C4 C 0.3541(11) 0.7843(10) 0.2803(9) 0.031(2) Uani 1 1 d .
H4A H 0.4484 0.8687 0.2969 0.046 Uiso 1 1 calc R
H4B H 0.3182 0.7951 0.3438 0.046 Uiso 1 1 calc R
H4C H 0.2857 0.7706 0.2065 0.046 Uiso 1 1 calc R
C23 C 0.1371(10) 0.1624(10) 0.8635(8) 0.026(2) Uani 1 1 d .
C3 C 0.3701(9) 0.6538(10) 0.2703(8) 0.0219(13) Uani 1 1 d U
C24 C 0.2001(10) 0.0706(10) 0.8832(8) 0.0255(19) Uani 1 1 d .
H24A H 0.2948 0.1134 0.8744 0.038 Uiso 1 1 calc R
H24B H 0.1349 -0.0228 0.8257 0.038 Uiso 1 1 calc R
H24C H 0.211 0.0623 0.9622 0.038 Uiso 1 1 calc R
C15 C 0.7307(12) 0.2455(11) 0.1082(8) 0.032(2) Uani 1 1 d .
H15A H 0.7521 0.1715 0.1084 0.049 Uiso 1 1 calc R
H15B H 0.8193 0.3344 0.1215 0.049 Uiso 1 1 calc R
H15C H 0.6586 0.2211 0.0325 0.049 Uiso 1 1 calc R
C26 C 0.1156(9) 0.1814(9) 0.7400(8) 0.0224(18) Uani 1 1 d .
O1 O 0.1257(6) 0.4004(6) 0.3738(5) 0.0213(12) Uani 1 1 d .
C16 C 0.7816(9) 0.2821(10) 0.3238(8) 0.0234(19) Uani 1 1 d .
C21 C -0.1294(9) -0.0474(9) 0.7883(7) 0.0205(18) Uani 1 1 d .
C22 C -0.0181(9) 0.0983(9) 0.8787(8) 0.0231(18) Uani 1 1 d .
H22A H -0.0078 0.0904 0.9587 0.028 Uiso 1 1 calc R
H22B H -0.0531 0.1624 0.8689 0.028 Uiso 1 1 calc R
C1 C 0.1374(10) 0.4943(10) 0.3217(8) 0.0234(18) Uani 1 1 d .
O13 O 0.8515(6) 0.4030(6) 0.4080(5) 0.0217(13) Uani 1 1 d .
O21 O -0.2106(7) -0.0544(7) 0.6894(6) 0.0258(13) Uani 1 1 d .
O3 O 0.4410(6) 0.5662(7) 0.4285(6) 0.0241(13) Uani 1 1 d .
O4 O 0.5962(7) 0.7868(7) 0.4403(6) 0.0283(14) Uani 1 1 d .
O14 O 0.8072(7) 0.1866(7) 0.3337(6) 0.0262(14) Uani 1 1 d .
O12 O 0.7039(7) 0.5581(6) 0.3954(5) 0.0237(13) Uani 1 1 d .
C2 C 0.2184(9) 0.5126(10) 0.2303(8) 0.0220(18) Uani 1 1 d .
H2A H 0.2325 0.4332 0.2139 0.026 Uiso 1 1 calc R
H2B H 0.1551 0.507 0.1562 0.026 Uiso 1 1 calc R
C13 C 0.6706(11) 0.2606(10) 0.2071(8) 0.0258(19) Uani 1 1 d .
O1W O 0.0839(7) 0.1618(6) 0.4670(5) 0.0228(13) Uani 1 1 d D
O2W O -0.1936(7) 0.1003(7) 0.5342(6) 0.0269(14) Uani 1 1 d D
H1WA H 0.029(10) 0.081(5) 0.414(6) 0.04 Uiso 1 1 d D
H1WB H 0.104(11) 0.153(10) 0.537(3) 0.04 Uiso 1 1 d D
H2WA H -0.253(10) 0.035(7) 0.468(4) 0.04 Uiso 1 1 d D
H2WB H -0.190(11) 0.063(9) 0.590(6) 0.04 Uiso 1 1 d D

loop_
_atom_site_aniso_label
_atom_site_aniso_U_11
_atom_site_aniso_U_22
_atom_site_aniso_U_33
_atom_site_aniso_U_23
_atom_site_aniso_U_13
_atom_site_aniso_U_12
Ce1 0.0177(3) 0.0174(3) 0.0268(3) 0.01001(19) 0.0103(2) 0.0118(2)
Ce2 0.0165(3) 0.0161(3) 0.0264(3) 0.00843(19) 0.00928(19) 0.0097(2)
O11 0.027(3) 0.019(3) 0.037(4) 0.002(3) 0.014(3) 0.006(3)
O23 0.025(3) 0.018(3) 0.025(3) 0.009(2) 0.009(2) 0.012(3)
O24 0.025(3) 0.015(3) 0.031(3) 0.008(2) 0.007(3) 0.014(3)
O22 0.038(4) 0.026(3) 0.035(3) 0.017(3) 0.014(3) 0.022(3)
C14 0.029(5) 0.035(6) 0.042(6) 0.011(5) 0.009(5) 0.015(5)
C5 0.025(5) 0.038(5) 0.031(5) 0.015(4) 0.016(4) 0.019(4)
O2 0.036(4) 0.028(3) 0.030(3) 0.015(3) 0.018(3) 0.021(3)
C6 0.018(3) 0.028(3) 0.031(3) 0.017(3) 0.015(3) 0.018(3)
C11 0.017(4) 0.026(5) 0.031(4) 0.013(4) 0.010(4) 0.014(4)
C12 0.020(4) 0.015(4) 0.028(4) 0.008(3) 0.011(4) 0.006(3)
C25 0.034(5) 0.024(5) 0.028(5) 0.013(4) 0.016(4) 0.011(4)
C4 0.027(5) 0.021(5) 0.042(5) 0.017(4) 0.012(4) 0.010(4)
C23 0.021(4) 0.026(5) 0.031(5) 0.018(4) 0.012(4) 0.009(4)
C3 0.019(3) 0.029(3) 0.031(3) 0.017(3) 0.015(3) 0.017(3)
C24 0.025(5) 0.030(5) 0.027(4) 0.019(4) 0.012(4) 0.015(4)
C15 0.051(6) 0.036(6) 0.031(5) 0.017(4) 0.023(5) 0.032(5)
C26 0.015(4) 0.016(4) 0.027(4) 0.004(3) 0.007(3) 0.003(3)
O1 0.022(3) 0.020(3) 0.030(3) 0.011(3) 0.012(3) 0.015(3)
C16 0.017(4) 0.032(5) 0.036(5) 0.022(4) 0.018(4) 0.016(4)
C21 0.015(4) 0.021(4) 0.023(4) 0.006(3) 0.011(3) 0.006(3)
C22 0.020(4) 0.019(4) 0.031(4) 0.012(4) 0.011(4) 0.008(4)
C1 0.024(5) 0.026(5) 0.023(4) 0.006(4) 0.008(4) 0.016(4)
O13 0.019(3) 0.016(3) 0.031(3) 0.003(2) 0.008(2) 0.011(2)
O21 0.022(3) 0.023(3) 0.030(3) 0.010(3) 0.007(3) 0.011(3)
O3 0.018(3) 0.022(3) 0.033(3) 0.013(3) 0.009(3) 0.010(3)
O4 0.024(3) 0.019(3) 0.031(3) 0.007(3) 0.005(3) 0.006(3)
O14 0.031(4) 0.022(3) 0.038(3) 0.016(3) 0.012(3) 0.022(3)
O12 0.030(3) 0.020(3) 0.027(3) 0.013(3) 0.015(3) 0.015(3)
C2 0.017(4) 0.026(5) 0.027(4) 0.009(4) 0.015(3) 0.011(4)
C13 0.031(5) 0.024(5) 0.029(4) 0.012(4) 0.015(4) 0.017(4)
O1W 0.027(3) 0.018(3) 0.026(3) 0.008(2) 0.012(3) 0.012(3)
O2W 0.018(3) 0.024(3) 0.036(3) 0.015(3) 0.007(3) 0.009(3)

loop_
_atom_type_symbol
_atom_type_description
_atom_type_scat_dispersion_real
_atom_type_scat_dispersion_imag
_atom_type_scat_source
C C 0.0181 0.0091 'International Tables Vol C Tables 4.2.6.8 and 6.1.1.4'
H H 0 0 'International Tables Vol C Tables 4.2.6.8 and 6.1.1.4'
O O 0.0492 0.0322 'International Tables Vol C Tables 4.2.6.8 and 6.1.1.4'
Gd Gd -8.838 11.9157 'International Tables Vol C Tables 4.2.6.8 and 6.1.1.4'
Ce Ce -1.8482 9.6596 'International Tables Vol C Tables 4.2.6.8 and 6.1.1.4'

loop_
_geom_angle_atom_site_label_1
_geom_angle_atom_site_label_2
_geom_angle_atom_site_label_3
_geom_angle
_geom_angle_site_symmetry_1
_geom_angle_site_symmetry_3
O2 Ce1 O13 71.2(2) 2_566 2_666
O2 Ce1 O24 80.5(2) 2_566 .
O13 Ce1 O24 108.6(2) 2_666 .
O2 Ce1 O2W 81.9(2) 2_566 .
O13 Ce1 O2W 152.8(2) 2_666 .
O24 Ce1 O2W 69.1(2) . .
O2 Ce1 O1W 153.2(2) 2_566 .
O13 Ce1 O1W 130.02(19) 2_666 .
O24 Ce1 O1W 76.96(19) . .
O2W Ce1 O1W 76.8(2) . .
O2 Ce1 O13 72.4(2) 2_566 1_455
O13 Ce1 O13 72.4(2) 2_666 1_455
O24 Ce1 O13 151.03(19) . 1_455
O2W Ce1 O13 96.6(2) . 1_455
O1W Ce1 O13 125.64(19) . 1_455
O2 Ce1 O14 106.5(2) 2_566 1_455
O13 Ce1 O14 118.7(2) 2_666 1_455
O24 Ce1 O14 132.0(2) . 1_455
O2W Ce1 O14 65.3(2) . 1_455
O1W Ce1 O14 78.9(2) . 1_455
O13 Ce1 O14 51.04(19) 1_455 1_455
O2 Ce1 O12 121.2(2) 2_566 2_666
O13 Ce1 O12 69.38(19) 2_666 2_666
O24 Ce1 O12 72.99(19) . 2_666
O2W Ce1 O12 131.0(2) . 2_666
O1W Ce1 O12 65.1(2) . 2_666
O13 Ce1 O12 130.31(19) 1_455 2_666
O14 Ce1 O12 130.26(19) 1_455 2_666
O2 Ce1 O1 137.67(19) 2_566 .
O13 Ce1 O1 73.76(19) 2_666 .
O24 Ce1 O1 133.78(19) . .
O2W Ce1 O1 128.4(2) . .
O1W Ce1 O1 69.08(18) . .
O13 Ce1 O1 74.99(18) 1_455 .
O14 Ce1 O1 71.01(19) 1_455 .
O12 Ce1 O1 64.79(18) 2_666 .
O2 Ce1 C16 90.2(2) 2_566 1_455
O13 Ce1 C16 96.0(2) 2_666 1_455
O24 Ce1 C16 148.9(2) . 1_455
O2W Ce1 C16 80.3(2) . 1_455
O1W Ce1 C16 101.7(2) . 1_455
O13 Ce1 C16 26.2(2) 1_455 1_455
O14 Ce1 C16 24.9(2) 1_455 1_455
O12 Ce1 C16 135.3(2) 2_666 1_455
O1 Ce1 C16 70.6(2) . 1_455
O11 Ce2 O3 72.2(2) . .
O11 Ce2 O21 82.3(2) . 2_556
O3 Ce2 O21 152.5(2) . 2_556
O11 Ce2 O22 78.5(2) . 2_556
O3 Ce2 O22 111.7(2) . 2_556
O21 Ce2 O22 51.6(2) 2_556 2_556
O11 Ce2 O1W 155.4(2) . .
O3 Ce2 O1W 132.0(2) . .
O21 Ce2 O1W 73.1(2) 2_556 .
O22 Ce2 O1W 86.1(2) 2_556 .
O11 Ce2 O3 71.9(2) . 2_666
O3 Ce2 O3 71.0(2) . 2_666
O21 Ce2 O3 110.9(2) 2_556 2_666
O22 Ce2 O3 147.9(2) 2_556 2_666
O1W Ce2 O3 116.63(19) . 2_666
O11 Ce2 O4 95.2(2) . 2_666
O3 Ce2 O4 121.1(2) . 2_666
O21 Ce2 O4 70.3(2) 2_556 2_666
O22 Ce2 O4 121.9(2) 2_556 2_666
O1W Ce2 O4 76.7(2) . 2_666
O3 Ce2 O4 50.77(19) 2_666 2_666
O11 Ce2 O1 124.8(2) . .
O3 Ce2 O1 70.59(19) . .
O21 Ce2 O1 119.0(2) 2_556 .
O22 Ce2 O1 79.1(2) 2_556 .
O1W Ce2 O1 69.79(19) . .
O3 Ce2 O1 128.5(2) 2_666 .
O4 Ce2 O1 139.1(2) 2_666 .
O11 Ce2 O12 137.3(2) . 2_666
O3 Ce2 O12 74.7(2) . 2_666
O21 Ce2 O12 132.69(19) 2_556 2_666
O22 Ce2 O12 139.7(2) 2_556 2_666
O1W Ce2 O12 64.81(19) . 2_666
O3 Ce2 O12 72.4(2) 2_666 2_666
O4 Ce2 O12 79.6(2) 2_666 2_666
O1 Ce2 O12 65.39(19) . 2_666
O11 Ce2 C21 81.2(2) . 2_556
O3 Ce2 C21 135.2(2) . 2_556
O21 Ce2 C21 26.0(2) 2_556 2_556
O22 Ce2 C21 25.8(2) 2_556 2_556
O1W Ce2 C21 76.7(2) . 2_556
O3 Ce2 C21 133.3(2) 2_666 2_556
O4 Ce2 C21 96.2(2) 2_666 2_556
O1 Ce2 C21 98.2(2) . 2_556
O12 Ce2 C21 141.3(2) 2_666 2_556
O11 Ce2 C6 84.6(2) . 2_666
O3 Ce2 C6 96.1(2) . 2_666
O21 Ce2 C6 91.4(2) 2_556 2_666
O22 Ce2 C6 140.7(2) 2_556 2_666
O1W Ce2 C6 95.7(2) . 2_666
O3 Ce2 C6 25.7(2) 2_666 2_666
O4 Ce2 C6 25.2(2) 2_666 2_666
O1 Ce2 C6 138.2(2) . 2_666
O12 Ce2 C6 73.0(2) 2_666 2_666
C21 Ce2 C6 116.9(3) 2_556 2_666
C11 O11 Ce2 145.1(6) . .
C26 O24 Ce1 135.4(6) . .
C21 O22 Ce2 93.6(5) . 2_556
C1 O2 Ce1 145.5(6) . 2_566
O4 C6 O3 120.4(8) . .
O4 C6 C3 120.4(8) . .
O3 C6 C3 119.1(8) . .
O4 C6 Ce2 60.4(4) . 2_666
O3 C6 Ce2 60.3(4) . 2_666
C3 C6 Ce2 170.7(6) . 2_666
O11 C11 O12 125.8(8) . .
O11 C11 C12 116.7(8) . .
O12 C11 C12 117.5(7) . .
C11 C12 C13 116.4(7) . .
C24 C23 C26 113.3(8) . .
C24 C23 C25 109.7(8) . .
C26 C23 C25 108.4(7) . .
C24 C23 C22 111.8(7) . .
C26 C23 C22 106.8(7) . .
C25 C23 C22 106.6(8) . .
C6 C3 C4 110.1(8) . .
C6 C3 C5 106.0(7) . .
C4 C3 C5 109.1(7) . .
C6 C3 C2 111.6(7) . .
C4 C3 C2 111.6(7) . .
C5 C3 C2 108.3(7) . .
O24 C26 O23 123.7(8) . .
O24 C26 C23 119.2(8) . .
O23 C26 C23 117.1(8) . .
C1 O1 Ce2 124.4(5) . .
C1 O1 Ce1 130.2(5) . .
Ce2 O1 Ce1 100.6(2) . .
O14 C16 O13 121.5(8) . .
O14 C16 C13 119.5(9) . .
O13 C16 C13 118.9(8) . .
O14 C16 Ce1 61.2(5) . 1_655
O13 C16 Ce1 60.4(4) . 1_655
C13 C16 Ce1 175.4(6) . 1_655
O22 C21 O21 119.7(8) . .
O22 C21 C22 121.9(8) . .
O21 C21 C22 118.2(8) . .
O22 C21 Ce2 60.6(4) . 2_556
O21 C21 Ce2 59.6(4) . 2_556
C22 C21 Ce2 169.2(6) . 2_556
C21 C22 C23 111.1(7) . .
O2 C1 O1 125.9(8) . .
O2 C1 C2 116.0(8) . .
O1 C1 C2 118.1(8) . .
C16 O13 Ce1 146.7(5) . 2_666
C16 O13 Ce1 93.5(5) . 1_655
Ce1 O13 Ce1 107.6(2) 2_666 1_655
C21 O21 Ce2 94.5(5) . 2_556
C6 O3 Ce2 153.5(6) . .
C6 O3 Ce2 94.0(5) . 2_666
Ce2 O3 Ce2 109.0(2) . 2_666
C6 O4 Ce2 94.5(5) . 2_666
C16 O14 Ce1 93.9(6) . 1_655
C11 O12 Ce1 121.9(5) . 2_666
C11 O12 Ce2 131.6(5) . 2_666
Ce1 O12 Ce2 99.7(2) 2_666 2_666
C3 C2 C1 115.3(7) . .
C15 C13 C16 107.4(8) . .
C15 C13 C14 109.9(8) . .
C16 C13 C14 108.6(8) . .
C15 C13 C12 107.8(7) . .
C16 C13 C12 111.1(8) . .
C14 C13 C12 112.0(8) . .
Ce1 O1W Ce2 103.5(2) . .

loop_
_geom_bond_atom_site_label_1
_geom_bond_atom_site_label_2
_geom_bond_distance
_geom_bond_site_symmetry_2
Ce1 O2 2.441(6) 2_566
Ce1 O13 2.445(6) 2_666
Ce1 O24 2.456(6) .
Ce1 O2W 2.510(6) .
Ce1 O1W 2.537(6) .
Ce1 O13 2.558(6) 1_455
Ce1 O14 2.579(7) 1_455
Ce1 O12 2.607(6) 2_666
Ce1 O1 2.624(6) .
Ce1 C16 2.937(9) 1_455
Ce2 O11 2.422(6) .
Ce2 O3 2.435(6) .
Ce2 O21 2.522(6) 2_556
Ce2 O22 2.546(7) 2_556
Ce2 O1W 2.548(6) .
Ce2 O3 2.551(6) 2_666
Ce2 O4 2.554(7) 2_666
Ce2 O1 2.568(6) .
Ce2 O12 2.620(6) 2_666
Ce2 C21 2.916(9) 2_556
Ce2 C6 2.929(8) 2_666
O11 C11 1.245(10) .
O23 C26 1.293(11) .
O24 C26 1.245(11) .
O22 C21 1.270(11) .
O22 Ce2 2.546(7) 2_556
C14 C13 1.561(13) .
C5 C3 1.544(11) .
O2 C1 1.234(11) .
O2 Ce1 2.441(6) 2_566
C6 O4 1.249(11) .
C6 O3 1.274(11) .
C6 C3 1.520(12) .
C6 Ce2 2.929(8) 2_666
C11 O12 1.272(11) .
C11 C12 1.538(12) .
C12 C13 1.565(12) .
C25 C23 1.551(13) .
C4 C3 1.538(13) .
C23 C24 1.503(13) .
C23 C26 1.521(12) .
C23 C22 1.579(12) .
C3 C2 1.548(12) .
C15 C13 1.523(12) .
O1 C1 1.273(11) .
C16 O14 1.239(11) .
C16 O13 1.297(11) .
C16 C13 1.534(12) .
C16 Ce1 2.937(9) 1_655
C21 O21 1.280(10) .
C21 C22 1.512(12) .
C21 Ce2 2.916(8) 2_556
C1 C2 1.556(11) .
O13 Ce1 2.445(6) 2_666
O13 Ce1 2.558(6) 1_655
O21 Ce2 2.522(6) 2_556
O3 Ce2 2.551(6) 2_666
O4 Ce2 2.554(7) 2_666
O14 Ce1 2.579(7) 1_655
O12 Ce1 2.607(6) 2_666
O12 Ce2 2.620(6) 2_666
